data_4321820
loop_
_publ_author_name
'Paulo P\'erez-Lourido'
'Jaime Romero'
'Jos\'e Arturo Garc\'ia-V\'azquez'
'Antonio Sousa'
'Kevin Maresca'
'Jon Zubieta'

_publ_section_title
;
 Synthesis and Characterization of Indium Compounds with Phosphinothiol
 Ligands. The Crystal and Molecular Structures of [In{2-(Ph2P)C6H4S}3],
 [In{2-(Ph2P)-6-(Me3Si)C6H3S}2{2-(Ph2PO)-6-(Me3Si)C6H3S}], and
 [NMe4][In{PhP(C6H4S-2)2}2].CH3CN
;
_journal_name_full 'Inorganic Chemistry'
_journal_page_first 1293
_journal_page_last 1298
_journal_paper_doi 10.1021/ic980282s
_journal_volume 38
_journal_year 1999
_chemical_formula_sum 'C42 H41 In N2 P2 S4'
_chemical_formula_weight 878.77
_chemical_name_systematic
; 
 ? 
;
_space_group_IT_number 4
_symmetry_cell_setting monoclinic
_symmetry_space_group_name_Hall 'P 2yb'
_symmetry_space_group_name_H-M 'P 1 21 1'
_atom_sites_solution_hydrogens geom
_atom_sites_solution_primary direct
_atom_sites_solution_secondary difmap
_audit_creation_method SHELXL
_cell_angle_alpha 90.00
_cell_angle_beta 93.190(1)
_cell_angle_gamma 90.00
_cell_formula_units_Z 2
_cell_length_a 13.0052(2)
_cell_length_b 11.2240(2)
_cell_length_c 14.3070(3)
_cell_measurement_reflns_used 'reflections from 60 data frames'
_cell_measurement_temperature 298(2)
_cell_measurement_theta_max 30.00
_cell_measurement_theta_min 1.47
_cell_volume 2085.16(7)
_computing_cell_refinement 'Siemens SAINT'
_computing_data_collection 'Siemens SMART'
_computing_data_reduction 'Siemens SHELXTL XPREP'
_computing_molecular_graphics 'Siemens SHELXTL XP'
_computing_publication_material 'Siemens SHELXTL XCIF'
_computing_structure_refinement 'SHELXL-93 (Sheldrick, 1993)'
_computing_structure_solution 'SHELXS-86 (Sheldrick, 1990)'
_diffrn_ambient_temperature 298(2)
_diffrn_measurement_device 'Siemens SMART CCD'
_diffrn_measurement_method 'hemisphere scans'
_diffrn_radiation_monochromator graphite
_diffrn_radiation_source 'fine-focus sealed tube'
_diffrn_radiation_type MoK\a
_diffrn_radiation_wavelength 0.71073
_diffrn_reflns_av_R_equivalents 0.0399
_diffrn_reflns_av_sigmaI/netI 0.0326
_diffrn_reflns_limit_h_max 11
_diffrn_reflns_limit_h_min -17
_diffrn_reflns_limit_k_max 14
_diffrn_reflns_limit_k_min -14
_diffrn_reflns_limit_l_max 17
_diffrn_reflns_limit_l_min -18
_diffrn_reflns_number 10546
_diffrn_reflns_theta_max 25.00
_diffrn_reflns_theta_min 1.43
_diffrn_standards_decay_% <1
_diffrn_standards_number '50 standard frames at start and end'
_exptl_absorpt_coefficient_mu 0.875
_exptl_absorpt_correction_T_max 0.3229
_exptl_absorpt_correction_T_min 0.1848
_exptl_absorpt_correction_type empirical
_exptl_crystal_density_diffrn 1.400
_exptl_crystal_description block
_exptl_crystal_F_000 900
_exptl_crystal_size_max 0.40
_exptl_crystal_size_mid 0.40
_exptl_crystal_size_min 0.40
_refine_diff_density_max 0.955
_refine_diff_density_min -0.804
_refine_diff_density_rms 0.076
_refine_ls_abs_structure_details 'Flack H D (1983), Acta Cryst. A39, 876-881'
_refine_ls_abs_structure_Flack -0.01(2)
_refine_ls_extinction_method none
_refine_ls_goodness_of_fit_all 1.122
_refine_ls_goodness_of_fit_obs 1.100
_refine_ls_hydrogen_treatment idealized
_refine_ls_matrix_type full
_refine_ls_number_parameters 461
_refine_ls_number_reflns 6644
_refine_ls_number_restraints 1
_refine_ls_restrained_S_all 1.152
_refine_ls_restrained_S_obs 1.100
_refine_ls_R_factor_all 0.0381
_refine_ls_R_factor_obs 0.0352
_refine_ls_shift/esd_max -0.076
_refine_ls_shift/esd_mean 0.002
_refine_ls_structure_factor_coef Fsqd
_refine_ls_weighting_details 'w=1/[\s^2^(Fo^2^)+(0.0504P)^2^+1.3578P] where P=(Fo^2^+2Fc^2^)/3'
_refine_ls_weighting_scheme calc
_refine_ls_wR_factor_all 0.0929
_refine_ls_wR_factor_obs 0.0869
_reflns_number_observed 6404
_reflns_number_total 6651
_reflns_observed_criterion >2sigma(I)
_cod_data_source_file ic980282s_2.cif
_cod_data_source_block as014
_cod_depositor_comments
;
The following automatic conversions were performed:

'_refine_ls_weighting_scheme' value 'calc
w=1/[\s^2^(Fo^2^)+(0.0504P)^2^+1.3578P] where P=(Fo^2^+2Fc^2^)/3' was
changed to 'calc'. New tag '_refine_ls_weighting_details' was
created. The value of the new tag was set to
'w=1/[\s^2^(Fo^2^)+(0.0504P)^2^+1.3578P] where P=(Fo^2^+2Fc^2^)/3'.

Automatic conversion script
Id: cif_fix_values 3143 2015-03-26 13:38:13Z robertas 
;
_cod_database_code 4321820

loop_
_symmetry_equiv_pos_as_xyz
'x, y, z'
'-x, y+1/2, -z'

loop_
_atom_site_aniso_label
_atom_site_aniso_U_11
_atom_site_aniso_U_22
_atom_site_aniso_U_33
_atom_site_aniso_U_23
_atom_site_aniso_U_13
_atom_site_aniso_U_12
In 0.02826(13) 0.03097(15) 0.03655(14) -0.00007(14) 0.00268(9) 0.00006(15)
P1 0.0330(4) 0.0283(6) 0.0385(5) 0.0002(5) -0.0003(4) -0.0021(5)
P2 0.0333(5) 0.0300(6) 0.0309(5) 0.0025(4) 0.0051(4) 0.0003(5)
S1 0.0383(6) 0.0301(6) 0.0782(9) 0.0098(6) -0.0039(6) -0.0003(5)
S2 0.0430(6) 0.0511(7) 0.0403(6) -0.0046(5) 0.0101(5) 0.0065(6)
S3 0.0377(6) 0.0351(6) 0.0588(7) 0.0134(5) 0.0024(5) 0.0016(5)
S4 0.0405(5) 0.0420(6) 0.0350(4) -0.0066(6) -0.0007(4) 0.0030(7)
C1 0.112(6) 0.107(6) 0.045(3) -0.002(3) 0.001(3) -0.061(5)
C2 0.146(8) 0.124(8) 0.047(4) 0.006(4) 0.002(4) -0.065(7)
C3 0.121(5) 0.094(6) 0.042(3) -0.001(4) -0.010(3) 0.001(6)
C4 0.148(7) 0.051(4) 0.061(4) -0.015(3) -0.033(4) -0.008(5)
C5 0.117(5) 0.039(3) 0.056(3) -0.007(2) -0.009(3) -0.013(4)
C6 0.049(2) 0.044(3) 0.039(2) 0.001(3) -0.001(2) 0.004(3)
C11 0.041(2) 0.032(3) 0.041(3) -0.004(2) 0.008(2) -0.005(2)
C12 0.056(3) 0.031(3) 0.063(3) 0.005(2) 0.009(3) -0.006(2)
C13 0.049(3) 0.034(3) 0.100(5) -0.006(3) 0.022(3) -0.014(3)
C14 0.032(2) 0.051(4) 0.107(5) -0.009(3) 0.007(3) -0.007(2)
C15 0.037(2) 0.033(3) 0.081(4) 0.000(2) 0.001(2) 0.000(2)
C16 0.034(2) 0.030(3) 0.046(3) -0.004(2) -0.001(2) -0.002(2)
C21 0.033(2) 0.033(3) 0.061(3) -0.005(2) 0.014(2) -0.004(2)
C22 0.039(3) 0.039(3) 0.075(4) -0.012(3) 0.014(2) -0.003(2)
C23 0.047(3) 0.031(3) 0.111(5) 0.001(3) 0.018(3) 0.006(2)
C24 0.045(3) 0.040(3) 0.107(5) 0.023(3) 0.001(3) 0.010(2)
C25 0.047(3) 0.039(3) 0.071(3) 0.010(2) 0.002(2) -0.002(2)
C26 0.028(2) 0.025(2) 0.058(3) 0.001(2) 0.007(2) 0.000(2)
C31 0.078(4) 0.053(3) 0.042(3) -0.002(2) 0.019(3) -0.005(3)
C32 0.112(6) 0.090(6) 0.041(3) -0.004(3) 0.026(3) 0.018(5)
C33 0.116(6) 0.079(5) 0.042(3) -0.025(3) -0.001(3) 0.013(5)
C34 0.117(6) 0.062(4) 0.063(4) -0.022(3) -0.005(4) -0.013(4)
C35 0.070(4) 0.064(4) 0.052(3) -0.016(3) 0.006(3) -0.014(3)
C36 0.053(3) 0.043(3) 0.032(2) 0.001(2) 0.002(2) 0.004(2)
C41 0.039(2) 0.031(2) 0.029(2) 0.003(2) 0.009(2) -0.004(2)
C42 0.052(3) 0.032(3) 0.043(2) 0.003(2) 0.014(2) -0.005(2)
C43 0.045(3) 0.049(3) 0.039(2) 0.000(2) 0.011(2) -0.018(2)
C44 0.039(2) 0.053(3) 0.051(3) 0.000(2) 0.012(2) -0.014(2)
C45 0.033(2) 0.044(3) 0.047(2) 0.006(2) 0.010(2) 0.000(2)
C46 0.033(2) 0.036(2) 0.031(2) 0.002(2) 0.006(2) 0.001(2)
C51 0.028(2) 0.041(3) 0.035(2) 0.001(2) 0.002(2) -0.004(2)
C52 0.037(2) 0.056(3) 0.041(2) 0.009(2) 0.000(2) -0.001(2)
C53 0.041(3) 0.054(3) 0.054(3) 0.017(2) -0.003(2) 0.001(2)
C54 0.034(2) 0.040(3) 0.066(3) 0.010(2) 0.000(2) 0.008(2)
C55 0.035(2) 0.035(3) 0.051(3) 0.005(2) 0.010(2) 0.002(2)
C56 0.032(2) 0.032(2) 0.035(2) 0.005(2) 0.002(2) -0.004(2)
N80 0.047(2) 0.038(2) 0.068(3) 0.007(2) 0.012(2) -0.004(2)
C81 0.253(16) 0.114(10) 0.132(9) 0.010(7) -0.048(9) -0.117(11)
C82 0.063(4) 0.120(8) 0.187(10) 0.082(8) 0.013(5) 0.019(5)
C83 0.064(4) 0.096(6) 0.136(7) 0.061(5) 0.001(4) 0.006(4)
C84 0.146(8) 0.088(6) 0.122(6) 0.010(7) 0.051(5) 0.044(8)
N91 0.136(7) 0.065(4) 0.129(6) -0.001(4) 0.032(5) 0.003(4)
C91 0.102(6) 0.064(5) 0.094(6) -0.018(4) 0.000(5) 0.001(4)
C90 0.151(10) 0.180(14) 0.116(8) -0.007(8) 0.040(7) -0.044(10)

loop_
_atom_site_label
_atom_site_type_symbol
_atom_site_fract_x
_atom_site_fract_y
_atom_site_fract_z
_atom_site_U_iso_or_equiv
_atom_site_thermal_displace_type
_atom_site_occupancy
_atom_site_calc_flag
_atom_site_refinement_flags
_atom_site_disorder_group
In In -0.34291(2) 0.75336(2) 0.81682(2) 0.03189(9) Uani 1 d . .
P1 P -0.51246(8) 0.76731(12) 0.69948(7) 0.0334(2) Uani 1 d . .
P2 P -0.16684(8) 0.67006(10) 0.75344(7) 0.0313(2) Uani 1 d . .
S1 S -0.41285(9) 0.53741(11) 0.82354(10) 0.0492(3) Uani 1 d . .
S2 S -0.47662(9) 0.85741(12) 0.91287(8) 0.0445(3) Uani 1 d . .
S3 S -0.27178(9) 0.93574(11) 0.72304(9) 0.0439(3) Uani 1 d . .
S4 S -0.21407(7) 0.74696(15) 0.96189(6) 0.0393(2) Uani 1 d . .
C1 C -0.4796(6) 0.8531(8) 0.5217(4) 0.088(3) Uani 1 d . .
H1A H -0.4433(6) 0.9123(8) 0.5549(4) 0.106 Uiso 1 calc R .
C2 C -0.4852(8) 0.8574(9) 0.4252(5) 0.106(3) Uani 1 d . .
H2A H -0.4561(8) 0.9207(9) 0.3940(5) 0.127 Uiso 1 calc R .
C3 C -0.5344(6) 0.7666(9) 0.3757(4) 0.086(2) Uani 1 d . .
H3A H -0.5345(6) 0.7649(9) 0.3107(4) 0.103 Uiso 1 calc R .
C4 C -0.5823(7) 0.6804(7) 0.4221(5) 0.088(2) Uani 1 d . .
H4A H -0.6178(7) 0.6209(7) 0.3886(5) 0.106 Uiso 1 calc R .
C5 C -0.5795(6) 0.6790(6) 0.5203(4) 0.071(2) Uani 1 d . .
H5A H -0.6144(6) 0.6196(6) 0.5509(4) 0.085 Uiso 1 calc R .
C6 C -0.5265(3) 0.7630(6) 0.5711(3) 0.0444(10) Uani 1 d . .
C11 C -0.5456(4) 0.5517(4) 0.7940(3) 0.0377(10) Uani 1 d . .
C12 C -0.6107(5) 0.4605(5) 0.8230(4) 0.0498(13) Uani 1 d . .
H12A H -0.5824(5) 0.3974(5) 0.8577(4) 0.060 Uiso 1 calc R .
C13 C -0.7158(4) 0.4619(5) 0.8013(5) 0.060(2) Uani 1 d . .
H13A H -0.7565(4) 0.3994(5) 0.8207(5) 0.073 Uiso 1 calc R .
C14 C -0.7612(4) 0.5561(6) 0.7505(5) 0.063(2) Uani 1 d . .
H14A H -0.8317(4) 0.5574(6) 0.7359(5) 0.076 Uiso 1 calc R .
C15 C -0.6987(4) 0.6475(5) 0.7225(4) 0.0502(13) Uani 1 d . .
H15A H -0.7287(4) 0.7116(5) 0.6900(4) 0.060 Uiso 1 calc R .
C16 C -0.5916(4) 0.6470(4) 0.7412(3) 0.0367(10) Uani 1 d . .
C21 C -0.5569(4) 0.9381(5) 0.8308(4) 0.0416(11) Uani 1 d . .
C22 C -0.6097(4) 1.0398(5) 0.8627(4) 0.0506(14) Uani 1 d . .
H22A H -0.6009(4) 1.0628(5) 0.9251(4) 0.061 Uiso 1 calc R .
C23 C -0.6737(4) 1.1046(5) 0.8023(5) 0.062(2) Uani 1 d . .
H23A H -0.7078(4) 1.1708(5) 0.8246(5) 0.075 Uiso 1 calc R .
C24 C -0.6884(4) 1.0740(6) 0.7103(5) 0.064(2) Uani 1 d . .
H24A H -0.7299(4) 1.1204(6) 0.6698(5) 0.077 Uiso 1 calc R .
C25 C -0.6402(4) 0.9719(5) 0.6774(4) 0.0519(13) Uani 1 d . .
H25A H -0.6515(4) 0.9498(5) 0.6150(4) 0.062 Uiso 1 calc R .
C26 C -0.5755(3) 0.9027(4) 0.7366(4) 0.0366(11) Uani 1 d . .
C31 C -0.0711(5) 0.6116(6) 0.5857(4) 0.0572(14) Uani 1 d . .
H31A H -0.0292(5) 0.6780(6) 0.5956(4) 0.069 Uiso 1 calc R .
C32 C -0.0613(6) 0.5383(8) 0.5069(4) 0.080(2) Uani 1 d . .
H32A H -0.0123(6) 0.5565(8) 0.4643(4) 0.096 Uiso 1 calc R .
C33 C -0.1228(7) 0.4409(7) 0.4923(4) 0.079(2) Uani 1 d . .
H33A H -0.1154(7) 0.3936(7) 0.4398(4) 0.095 Uiso 1 calc R .
C34 C -0.1948(7) 0.4124(7) 0.5539(5) 0.081(2) Uani 1 d . .
H34A H -0.2354(7) 0.3448(7) 0.5441(5) 0.097 Uiso 1 calc R .
C35 C -0.2080(5) 0.4844(6) 0.6322(4) 0.062(2) Uani 1 d . .
H35A H -0.2590(5) 0.4665(6) 0.6731(4) 0.074 Uiso 1 calc R .
C36 C -0.1454(4) 0.5818(5) 0.6486(3) 0.0430(11) Uani 1 d . .
C41 C -0.1362(3) 0.9159(4) 0.7336(3) 0.0326(9) Uani 1 d . .
C42 C -0.0718(4) 1.0176(4) 0.7276(3) 0.0417(11) Uani 1 d . .
H42A H -0.1016(4) 1.0918(4) 0.7160(3) 0.050 Uiso 1 calc R .
C43 C 0.0342(4) 1.0084(5) 0.7389(3) 0.0443(11) Uani 1 d . .
H43A H 0.0748(4) 1.0760(5) 0.7337(3) 0.053 Uiso 1 calc R .
C44 C 0.0809(4) 0.8979(5) 0.7580(3) 0.0473(12) Uani 1 d . .
H44A H 0.1520(4) 0.8921(5) 0.7678(3) 0.057 Uiso 1 calc R .
C45 C 0.0195(3) 0.7976(5) 0.7621(3) 0.0412(10) Uani 1 d . .
H45A H 0.0503(3) 0.7240(5) 0.7741(3) 0.049 Uiso 1 calc R .
C46 C -0.0881(3) 0.8041(4) 0.7485(3) 0.0333(9) Uani 1 d . .
C51 C -0.1336(3) 0.6230(4) 0.9416(3) 0.0347(9) Uani 1 d . .
C52 C -0.0883(3) 0.5611(5) 1.0182(3) 0.0449(11) Uani 1 d . .
H52A H -0.1042(3) 0.5826(5) 1.0785(3) 0.054 Uiso 1 calc R .
C53 C -0.0198(4) 0.4677(5) 1.0057(4) 0.0499(12) Uani 1 d . .
H53A H 0.0108(4) 0.4292(5) 1.0576(4) 0.060 Uiso 1 calc R .
C54 C 0.0033(4) 0.4318(5) 0.9167(4) 0.0469(12) Uani 1 d . .
H54A H 0.0484(4) 0.3688(5) 0.9088(4) 0.056 Uiso 1 calc R .
C55 C -0.0414(3) 0.4904(4) 0.8394(3) 0.0399(10) Uani 1 d . .
H55A H -0.0266(3) 0.4659(4) 0.7795(3) 0.048 Uiso 1 calc R .
C56 C -0.1085(3) 0.5861(4) 0.8508(3) 0.0331(9) Uani 1 d . .
N80 N -0.7254(3) 0.7073(4) 1.0606(3) 0.0508(11) Uani 1 d . .
C81 C -0.7882(12) 0.6045(11) 1.0354(8) 0.169(7) Uani 1 d . .
H81A H -0.8581(12) 0.6293(11) 1.0218(8) 0.253 Uiso 1 calc R .
H81B H -0.7858(12) 0.5489(11) 1.0864(8) 0.253 Uiso 1 calc R .
H81C H -0.7624(12) 0.5670(11) 0.9811(8) 0.253 Uiso 1 calc R .
C82 C -0.6169(6) 0.6760(10) 1.0824(9) 0.123(4) Uani 1 d . .
H82A H -0.5785(6) 0.7468(10) 1.0987(9) 0.184 Uiso 1 calc R .
H82B H -0.5890(6) 0.6394(10) 1.0287(9) 0.184 Uiso 1 calc R .
H82C H -0.6123(6) 0.6214(10) 1.1341(9) 0.184 Uiso 1 calc R .
C83 C -0.7328(6) 0.8048(8) 0.9912(7) 0.099(3) Uani 1 d . .
H83A H -0.6894(6) 0.8696(8) 1.0124(7) 0.148 Uiso 1 calc R .
H83B H -0.8029(6) 0.8318(8) 0.9839(7) 0.148 Uiso 1 calc R .
H83C H -0.7111(6) 0.7763(8) 0.9321(7) 0.148 Uiso 1 calc R .
C84 C -0.7607(8) 0.7522(11) 1.1502(6) 0.117(3) Uani 1 d . .
H84A H -0.7207(8) 0.8207(11) 1.1694(6) 0.175 Uiso 1 calc R .
H84B H -0.7523(8) 0.6911(11) 1.1970(6) 0.175 Uiso 1 calc R .
H84C H -0.8320(8) 0.7739(11) 1.1425(6) 0.175 Uiso 1 calc R .
N91 N 0.0795(7) 1.3009(7) 0.6654(7) 0.109(2) Uani 1 d . .
C91 C 0.1275(7) 1.3279(8) 0.6065(6) 0.087(2) Uani 1 d . .
C90 C 0.1925(10) 1.3638(13) 0.5340(8) 0.148(5) Uani 1 d . .
H90A H 0.1692(46) 1.3270(68) 0.4760(17) 0.177 Uiso 1 calc R .
H90B H 0.2621(17) 1.3396(72) 0.5501(33) 0.177 Uiso 1 calc R .
H90C H 0.1899(54) 1.4489(16) 0.5273(44) 0.177 Uiso 1 calc R .

loop_
_atom_type_symbol
_atom_type_description
_atom_type_scat_dispersion_real
_atom_type_scat_dispersion_imag
_atom_type_scat_source
C C 0.0033 0.0016 'International Tables Vol C Tables 4.2.6.8 and 6.1.1.4'
H H 0.0000 0.0000 'International Tables Vol C Tables 4.2.6.8 and 6.1.1.4'
P P 0.1023 0.0942 'International Tables Vol C Tables 4.2.6.8 and 6.1.1.4'
S S 0.1246 0.1234 'International Tables Vol C Tables 4.2.6.8 and 6.1.1.4'
In In -0.7276 1.3100 'International Tables Vol C Tables 4.2.6.8 and 6.1.1.4'
N N 0.0061 0.0033 'International Tables Vol C Tables 4.2.6.8 and 6.1.1.4'

loop_
_geom_angle_atom_site_label_1
_geom_angle_atom_site_label_2
_geom_angle_atom_site_label_3
_geom_angle
_geom_angle_site_symmetry_1
_geom_angle_site_symmetry_3
_geom_angle_publ_flag
S2 In S1 99.01(4) . . ?
S2 In S4 90.63(4) . . ?
S1 In S4 99.02(5) . . ?
S2 In S3 100.76(4) . . ?
S1 In S3 151.22(5) . . ?
S4 In S3 101.47(4) . . ?
S2 In P2 163.96(4) . . ?
S1 In P2 89.69(4) . . ?
S4 In P2 74.63(3) . . ?
S3 In P2 76.61(4) . . ?
S2 In P1 75.61(4) . . ?
S1 In P1 78.53(4) . . ?
S4 In P1 165.33(3) . . ?
S3 In P1 86.35(4) . . ?
P2 In P1 119.59(3) . . ?
C16 P1 C26 104.6(2) . . ?
C16 P1 C6 106.4(2) . . ?
C26 P1 C6 107.0(2) . . ?
C16 P1 In 102.1(2) . . ?
C26 P1 In 103.5(2) . . ?
C6 P1 In 130.73(14) . . ?
C56 P2 C46 104.3(2) . . ?
C56 P2 C36 105.8(2) . . ?
C46 P2 C36 107.7(2) . . ?
C56 P2 In 104.50(14) . . ?
C46 P2 In 102.56(14) . . ?
C36 P2 In 129.6(2) . . ?
C11 S1 In 104.3(2) . . ?
C21 S2 In 105.7(2) . . ?
C41 S3 In 103.50(15) . . ?
C51 S4 In 104.55(14) . . ?
C2 C1 C6 122.2(6) . . ?
C3 C2 C1 119.1(7) . . ?
C4 C3 C2 119.5(6) . . ?
C3 C4 C5 121.0(6) . . ?
C6 C5 C4 120.8(6) . . ?
C5 C6 C1 117.2(5) . . ?
C5 C6 P1 125.0(5) . . ?
C1 C6 P1 117.8(4) . . ?
C12 C11 C16 117.5(5) . . ?
C12 C11 S1 117.5(4) . . ?
C16 C11 S1 125.0(4) . . ?
C13 C12 C11 122.0(5) . . ?
C12 C13 C14 120.6(5) . . ?
C15 C14 C13 118.4(5) . . ?
C14 C15 C16 122.3(5) . . ?
C15 C16 C11 119.2(4) . . ?
C15 C16 P1 120.5(4) . . ?
C11 C16 P1 120.3(4) . . ?
C26 C21 C22 118.2(5) . . ?
C26 C21 S2 123.4(4) . . ?
C22 C21 S2 118.3(4) . . ?
C23 C22 C21 120.7(6) . . ?
C24 C23 C22 121.4(5) . . ?
C23 C24 C25 119.4(5) . . ?
C26 C25 C24 121.1(6) . . ?
C25 C26 C21 119.2(5) . . ?
C25 C26 P1 123.6(4) . . ?
C21 C26 P1 117.2(4) . . ?
C36 C31 C32 118.2(6) . . ?
C33 C32 C31 120.9(7) . . ?
C34 C33 C32 120.6(6) . . ?
C33 C34 C35 120.2(7) . . ?
C36 C35 C34 119.8(6) . . ?
C35 C36 C31 120.3(5) . . ?
C35 C36 P2 117.0(4) . . ?
C31 C36 P2 122.7(4) . . ?
C46 C41 C42 117.8(4) . . ?
C46 C41 S3 123.6(3) . . ?
C42 C41 S3 118.6(4) . . ?
C43 C42 C41 121.3(5) . . ?
C42 C43 C44 120.5(5) . . ?
C45 C44 C43 118.9(4) . . ?
C44 C45 C46 121.7(5) . . ?
C45 C46 C41 119.7(4) . . ?
C45 C46 P2 120.6(4) . . ?
C41 C46 P2 119.6(3) . . ?
C52 C51 C56 117.6(4) . . ?
C52 C51 S4 119.2(4) . . ?
C56 C51 S4 123.1(3) . . ?
C53 C52 C51 121.2(5) . . ?
C54 C53 C52 120.7(5) . . ?
C53 C54 C55 119.6(5) . . ?
C54 C55 C56 120.5(5) . . ?
C55 C56 C51 120.5(4) . . ?
C55 C56 P2 123.1(3) . . ?
C51 C56 P2 116.4(3) . . ?
C81 N80 C82 112.6(9) . . ?
C81 N80 C84 106.9(8) . . ?
C82 N80 C84 103.8(7) . . ?
C81 N80 C83 114.0(7) . . ?
C82 N80 C83 110.2(5) . . ?
C84 N80 C83 108.6(7) . . ?
N91 C91 C90 177.5(11) . . ?

loop_
_geom_bond_atom_site_label_1
_geom_bond_atom_site_label_2
_geom_bond_distance
_geom_bond_site_symmetry_2
_geom_bond_publ_flag
In S2 2.5578(11) . ?
In S1 2.5925(13) . ?
In S4 2.5949(9) . ?
In S3 2.6428(12) . ?
In P2 2.6779(11) . ?
In P1 2.7006(10) . ?
P1 C16 1.818(5) . ?
P1 C26 1.820(5) . ?
P1 C6 1.837(4) . ?
P2 C56 1.813(4) . ?
P2 C46 1.823(5) . ?
P2 C36 1.832(5) . ?
S1 C11 1.761(5) . ?
S2 C21 1.776(6) . ?
S3 C41 1.776(4) . ?
S4 C51 1.774(5) . ?
C1 C2 1.378(9) . ?
C1 C6 1.394(9) . ?
C2 C3 1.379(12) . ?
C3 C4 1.346(12) . ?
C4 C5 1.403(9) . ?
C5 C6 1.355(8) . ?
C11 C12 1.405(7) . ?
C11 C16 1.422(7) . ?
C12 C13 1.385(8) . ?
C13 C14 1.396(9) . ?
C14 C15 1.381(8) . ?
C15 C16 1.405(7) . ?
C21 C26 1.413(7) . ?
C21 C22 1.420(7) . ?
C22 C23 1.374(9) . ?
C23 C24 1.363(10) . ?
C24 C25 1.400(9) . ?
C25 C26 1.396(7) . ?
C31 C36 1.397(8) . ?
C31 C32 1.407(9) . ?
C32 C33 1.363(12) . ?
C33 C34 1.360(11) . ?
C34 C35 1.400(9) . ?
C35 C36 1.376(8) . ?
C41 C46 1.413(6) . ?
C41 C42 1.421(7) . ?
C42 C43 1.383(7) . ?
C43 C44 1.401(8) . ?
C44 C45 1.384(7) . ?
C45 C46 1.405(6) . ?
C51 C52 1.400(7) . ?
C51 C56 1.419(6) . ?
C52 C53 1.393(8) . ?
C53 C54 1.384(8) . ?
C54 C55 1.386(7) . ?
C55 C56 1.400(7) . ?
N80 C81 1.448(10) . ?
N80 C82 1.470(8) . ?
N80 C84 1.474(9) . ?
N80 C83 1.478(8) . ?
N91 C91 1.119(11) . ?
C91 C90 1.432(14) . ?
